data_7208433
loop_
_publ_author_name
'Kondo, Ryosuke'
'Yasuda, Takuma'
'Yang, Yu Seok'
'Kim, Jun Yun'
'Adachi, Chihaya'

_publ_section_title
;
 Highly luminescent \p-conjugated dithienometalloles: photophysical
 properties and their application in organic light-emitting diodes
;
_journal_issue 33
_journal_name_full 'Journal of Materials Chemistry'
_journal_page_first 16810
_journal_paper_doi 10.1039/c2jm33526c
_journal_volume 22
_journal_year 2012
_chemical_formula_moiety 'C20 H12 O2 S3'
_chemical_formula_sum 'C20 H12 O2 S3'
_chemical_formula_weight 380.49
_space_group_IT_number 15
_symmetry_cell_setting monoclinic
_symmetry_Int_Tables_number 15
_symmetry_space_group_name_Hall '-C 2yc'
_symmetry_space_group_name_H-M 'C 1 2/c 1'
_atom_sites_solution_hydrogens geom
_atom_sites_solution_primary direct
_atom_sites_solution_secondary difmap
_cell_angle_alpha 90.0000
_cell_angle_beta 96.209(3)
_cell_angle_gamma 90.0000
_cell_formula_units_Z 8
_cell_length_a 16.192(3)
_cell_length_b 15.167(3)
_cell_length_c 13.658(3)
_cell_measurement_reflns_used 5874
_cell_measurement_temperature 93
_cell_measurement_theta_max 27.50
_cell_measurement_theta_min 3.10
_cell_volume 3334.5(12)
_computing_cell_refinement 'CrystalClear-SM Expert 2.0 r4'
_computing_data_collection 'CrystalClear-SM Expert 2.0 r4 (Rigaku, 2009)'
_computing_data_reduction 'CrystalClear-SM Expert 2.0 r4'
_computing_molecular_graphics 'CrystalStructure 4.0'
_computing_publication_material 'CrystalStructure 4.0 (Rigaku, 2010)'
_computing_structure_refinement 'SHELXL97 (Sheldrick, 2008)'
_computing_structure_solution 'Il Milione (Burla, et al., 2007)'
_diffrn_ambient_temperature 93
_diffrn_detector_area_resol_mean 7.111
_diffrn_measured_fraction_theta_full 0.996
_diffrn_measured_fraction_theta_max 0.996
_diffrn_measurement_device_type 'Rigaku Saturn724'
_diffrn_measurement_method \w
_diffrn_radiation_type 'Mo K\a'
_diffrn_radiation_wavelength 0.71075
_diffrn_reflns_av_R_equivalents 0.0506
_diffrn_reflns_limit_h_max 20
_diffrn_reflns_limit_h_min -20
_diffrn_reflns_limit_k_max 19
_diffrn_reflns_limit_k_min -19
_diffrn_reflns_limit_l_max 17
_diffrn_reflns_limit_l_min -17
_diffrn_reflns_number 26184
_diffrn_reflns_theta_full 27.49
_diffrn_reflns_theta_max 27.49
_diffrn_standards_number 0
_exptl_absorpt_coefficient_mu 0.455
_exptl_absorpt_correction_T_max 0.977
_exptl_absorpt_correction_T_min 0.855
_exptl_absorpt_correction_type multi-scan
_exptl_absorpt_process_details 'REQAB (Rigaku, 1998)'
_exptl_crystal_colour orange
_exptl_crystal_density_diffrn 1.516
_exptl_crystal_density_method 'not measured'
_exptl_crystal_description block
_exptl_crystal_F_000 1568.00
_exptl_crystal_size_max 0.220
_exptl_crystal_size_mid 0.140
_exptl_crystal_size_min 0.050
_refine_diff_density_max 0.480
_refine_diff_density_min -1.080
_refine_ls_extinction_method none
_refine_ls_goodness_of_fit_ref 1.171
_refine_ls_hydrogen_treatment constr
_refine_ls_number_parameters 226
_refine_ls_number_reflns 3817
_refine_ls_number_restraints 0
_refine_ls_R_factor_gt 0.0506
_refine_ls_shift/su_max 0.001
_refine_ls_structure_factor_coef Fsqd
_refine_ls_weighting_details 'w = 1/[\s^2^(Fo^2^)+(0.0852P)^2^+0.0000P] where P=(Fo^2^+2Fc^2^)/3'
_refine_ls_weighting_scheme calc
_refine_ls_wR_factor_ref 0.1299
_reflns_number_gt 3252
_reflns_number_total 3817
_reflns_threshold_expression F^2^>2.0\s(F^2^)
_cod_data_source_file c2jm33526c.txt
_cod_data_source_block sc0971
_cod_database_code 7208433

loop_
_symmetry_equiv_pos_site_id
_symmetry_equiv_pos_as_xyz
1 +X,+Y,+Z
2 -X,+Y,1/2-Z
3 -X,-Y,-Z
4 +X,-Y,1/2+Z
5 1/2+X,1/2+Y,+Z
6 1/2-X,1/2+Y,1/2-Z
7 1/2-X,1/2-Y,-Z
8 1/2+X,1/2-Y,1/2+Z

loop_
_atom_site_label
_atom_site_type_symbol
_atom_site_fract_x
_atom_site_fract_y
_atom_site_fract_z
_atom_site_U_iso_or_equiv
_atom_site_adp_type
_atom_site_occupancy
_atom_site_symmetry_multiplicity
_atom_site_calc_flag
_atom_site_refinement_flags
S1 S 0.37817(3) 0.40739(3) 0.53941(3) 0.01253(14) Uani 1.0 8 d .
S2 S 0.59443(3) 0.45747(3) 0.68106(3) 0.01265(14) Uani 1.0 8 d .
S3 S 0.58490(3) 0.28835(3) 0.43983(3) 0.01256(14) Uani 1.0 8 d .
O1 O 0.61638(9) 0.31926(9) 0.35173(10) 0.0212(4) Uani 1.0 8 d .
O2 O 0.59347(9) 0.19528(9) 0.46058(11) 0.0206(4) Uani 1.0 8 d .
C1 C 0.34058(11) 0.34266(11) 0.43849(13) 0.0121(4) Uani 1.0 8 d .
C2 C 0.40430(11) 0.30209(12) 0.39654(13) 0.0129(4) Uani 1.0 8 d .
C3 C 0.48190(11) 0.32336(12) 0.44747(13) 0.0119(4) Uani 1.0 8 d .
C4 C 0.47821(11) 0.37893(12) 0.52662(13) 0.0113(4) Uani 1.0 8 d .
C5 C 0.55908(11) 0.39515(11) 0.58160(13) 0.0115(4) Uani 1.0 8 d .
C6 C 0.62313(11) 0.35212(12) 0.54358(13) 0.0124(4) Uani 1.0 8 d .
C7 C 0.70252(11) 0.36860(12) 0.59418(13) 0.0132(4) Uani 1.0 8 d .
C8 C 0.69711(11) 0.42539(12) 0.67203(13) 0.0124(4) Uani 1.0 8 d .
C9 C 0.25064(11) 0.33520(12) 0.40961(13) 0.0123(4) Uani 1.0 8 d .
C10 C 0.19377(13) 0.37583(16) 0.46405(16) 0.0263(5) Uani 1.0 8 d .
C11 C 0.10889(13) 0.36578(18) 0.43751(17) 0.0327(6) Uani 1.0 8 d .
C12 C 0.07967(12) 0.31779(14) 0.35624(15) 0.0211(5) Uani 1.0 8 d .
C13 C 0.13581(12) 0.27650(13) 0.30190(16) 0.0199(5) Uani 1.0 8 d .
C14 C 0.22067(12) 0.28479(13) 0.32855(16) 0.0195(5) Uani 1.0 8 d .
C15 C 0.76448(11) 0.45960(12) 0.74286(13) 0.0133(4) Uani 1.0 8 d .
C16 C 0.84313(12) 0.42088(14) 0.75141(14) 0.0193(5) Uani 1.0 8 d .
C17 C 0.90658(12) 0.45460(15) 0.81748(14) 0.0232(5) Uani 1.0 8 d .
C18 C 0.89191(13) 0.52673(14) 0.87562(15) 0.0230(5) Uani 1.0 8 d .
C19 C 0.81421(13) 0.56477(13) 0.86826(15) 0.0229(5) Uani 1.0 8 d .
C20 C 0.75061(12) 0.53166(12) 0.80255(14) 0.0174(4) Uani 1.0 8 d .
H2 H 0.3968 0.2646 0.3405 0.0155 Uiso 1.0 8 calc R
H7 H 0.7528 0.3438 0.5768 0.0158 Uiso 1.0 8 calc R
H10 H 0.2129 0.4107 0.5197 0.0316 Uiso 1.0 8 calc R
H11 H 0.0707 0.3926 0.4764 0.0392 Uiso 1.0 8 calc R
H12 H 0.0216 0.3129 0.3374 0.0253 Uiso 1.0 8 calc R
H13 H 0.1162 0.2422 0.2460 0.0239 Uiso 1.0 8 calc R
H14 H 0.2586 0.2557 0.2910 0.0234 Uiso 1.0 8 calc R
H16 H 0.8533 0.3713 0.7119 0.0231 Uiso 1.0 8 calc R
H17 H 0.9601 0.4282 0.8228 0.0279 Uiso 1.0 8 calc R
H18 H 0.9354 0.5499 0.9205 0.0275 Uiso 1.0 8 calc R
H19 H 0.8042 0.6139 0.9084 0.0275 Uiso 1.0 8 calc R
H20 H 0.6972 0.5582 0.7981 0.0209 Uiso 1.0 8 calc R

loop_
_atom_site_aniso_label
_atom_site_aniso_U_11
_atom_site_aniso_U_22
_atom_site_aniso_U_33
_atom_site_aniso_U_12
_atom_site_aniso_U_13
_atom_site_aniso_U_23
S1 0.0087(3) 0.0156(3) 0.0133(3) 0.00172(16) 0.00104(17) -0.00184(16)
S2 0.0096(3) 0.0159(3) 0.0125(3) 0.00089(16) 0.00123(17) -0.00278(16)
S3 0.0095(3) 0.0148(3) 0.0136(3) 0.00104(16) 0.00187(17) -0.00321(16)
O1 0.0186(8) 0.0310(8) 0.0149(7) -0.0050(6) 0.0065(6) -0.0035(6)
O2 0.0201(8) 0.0137(7) 0.0276(8) 0.0057(6) 0.0009(6) -0.0037(6)
C1 0.0114(9) 0.0122(9) 0.0123(9) -0.0003(7) 0.0000(7) 0.0019(7)
C2 0.0120(9) 0.0138(9) 0.0127(9) -0.0001(7) 0.0001(7) -0.0014(7)
C3 0.0107(9) 0.0119(9) 0.0131(9) 0.0005(7) 0.0020(7) -0.0002(7)
C4 0.0092(8) 0.0121(9) 0.0125(9) 0.0008(7) 0.0006(7) 0.0006(7)
C5 0.0096(9) 0.0125(9) 0.0123(9) 0.0011(7) 0.0007(7) 0.0009(7)
C6 0.0106(9) 0.0142(9) 0.0123(9) 0.0015(7) 0.0012(7) -0.0004(7)
C7 0.0098(9) 0.0154(9) 0.0145(9) 0.0013(7) 0.0019(7) -0.0003(7)
C8 0.0091(9) 0.0146(9) 0.0134(9) 0.0000(7) 0.0016(7) 0.0023(7)
C9 0.0099(9) 0.0137(9) 0.0131(9) 0.0007(7) -0.0001(7) 0.0042(7)
C10 0.0139(10) 0.0443(14) 0.0195(11) 0.0055(10) -0.0040(8) -0.0135(10)
C11 0.0141(10) 0.0593(17) 0.0241(12) 0.0101(11) -0.0011(9) -0.0136(11)
C12 0.0104(9) 0.0302(11) 0.0213(11) 0.0003(8) -0.0039(8) 0.0017(9)
C13 0.0151(10) 0.0191(10) 0.0243(11) -0.0013(8) -0.0037(8) -0.0028(8)
C14 0.0129(10) 0.0194(10) 0.0256(11) 0.0012(8) -0.0003(8) -0.0065(8)
C15 0.0113(9) 0.0172(9) 0.0113(9) -0.0031(7) 0.0012(7) 0.0025(7)
C16 0.0134(9) 0.0287(11) 0.0159(10) 0.0002(8) 0.0019(8) -0.0031(8)
C17 0.0104(10) 0.0425(14) 0.0167(11) -0.0016(9) 0.0010(8) 0.0013(9)
C18 0.0198(11) 0.0304(12) 0.0174(10) -0.0131(9) -0.0039(8) 0.0024(9)
C19 0.0271(11) 0.0180(10) 0.0226(11) -0.0061(9) -0.0024(9) -0.0026(8)
C20 0.0170(10) 0.0164(9) 0.0183(10) -0.0007(8) -0.0006(8) 0.0005(8)

loop_
_atom_type_symbol
_atom_type_description
_atom_type_scat_dispersion_real
_atom_type_scat_dispersion_imag
_atom_type_scat_source
C C 0.0033 0.0016
;
International Tables for Crystallography
(1992, Vol. C, Tables 4.2.6.8 and 6.1.1.4)
;
H H 0.0000 0.0000
;
International Tables for Crystallography
(1992, Vol. C, Table 6.1.1.4)
;
O O 0.0106 0.0060
;
International Tables for Crystallography
(1992, Vol. C, Tables 4.2.6.8 and 6.1.1.4)
;
S S 0.1246 0.1234
;
International Tables for Crystallography
(1992, Vol. C, Tables 4.2.6.8 and 6.1.1.4)
;

loop_
_geom_angle_atom_site_label_1
_geom_angle_atom_site_label_2
_geom_angle_atom_site_label_3
_geom_angle
_geom_angle_publ_flag
C1 S1 C4 91.76(9) yes
C5 S2 C8 91.69(9) yes
O1 S3 O2 116.66(9) yes
O1 S3 C3 112.02(9) yes
O1 S3 C6 111.55(9) yes
O2 S3 C3 110.74(9) yes
O2 S3 C6 111.04(9) yes
C3 S3 C6 92.24(9) yes
S1 C1 C2 111.49(13) yes
S1 C1 C9 120.33(14) yes
C2 C1 C9 128.17(16) yes
C1 C2 C3 111.16(16) yes
S3 C3 C2 134.55(15) yes
S3 C3 C4 110.62(13) yes
C2 C3 C4 114.61(17) yes
S1 C4 C3 110.98(13) yes
S1 C4 C5 135.67(15) yes
C3 C4 C5 113.25(16) yes
S2 C5 C4 135.26(15) yes
S2 C5 C6 111.28(13) yes
C4 C5 C6 113.44(16) yes
S3 C6 C5 110.43(13) yes
S3 C6 C7 135.07(15) yes
C5 C6 C7 114.50(16) yes
C6 C7 C8 110.92(17) yes
S2 C8 C7 111.61(13) yes
S2 C8 C15 119.87(14) yes
C7 C8 C15 128.52(17) yes
C1 C9 C10 121.11(17) yes
C1 C9 C14 120.42(17) yes
C10 C9 C14 118.44(18) yes
C9 C10 C11 120.4(2) yes
C10 C11 C12 121.0(3) yes
C11 C12 C13 119.09(19) yes
C12 C13 C14 120.48(19) yes
C9 C14 C13 120.61(19) yes
C8 C15 C16 120.75(17) yes
C8 C15 C20 120.34(17) yes
C16 C15 C20 118.91(17) yes
C15 C16 C17 120.22(19) yes
C16 C17 C18 120.11(19) yes
C17 C18 C19 120.00(19) yes
C18 C19 C20 120.30(19) yes
C15 C20 C19 120.46(18) yes
C1 C2 H2 124.426 no
C3 C2 H2 124.414 no
C6 C7 H7 124.534 no
C8 C7 H7 124.544 no
C9 C10 H10 119.830 no
C11 C10 H10 119.811 no
C10 C11 H11 119.511 no
C12 C11 H11 119.505 no
C11 C12 H12 120.447 no
C13 C12 H12 120.460 no
C12 C13 H13 119.763 no
C14 C13 H13 119.760 no
C9 C14 H14 119.696 no
C13 C14 H14 119.690 no
C15 C16 H16 119.886 no
C17 C16 H16 119.896 no
C16 C17 H17 119.944 no
C18 C17 H17 119.949 no
C17 C18 H18 119.996 no
C19 C18 H18 120.006 no
C18 C19 H19 119.854 no
C20 C19 H19 119.847 no
C15 C20 H20 119.766 no
C19 C20 H20 119.775 no

loop_
_geom_bond_atom_site_label_1
_geom_bond_atom_site_label_2
_geom_bond_distance
_geom_bond_publ_flag
S1 C1 1.7472(18) yes
S1 C4 1.7035(19) yes
S2 C5 1.7024(18) yes
S2 C8 1.7494(19) yes
S3 O1 1.4353(16) yes
S3 O2 1.4435(15) yes
S3 C3 1.7641(19) yes
S3 C6 1.7711(19) yes
C1 C2 1.378(3) yes
C1 C9 1.471(3) yes
C2 C3 1.406(3) yes
C3 C4 1.377(3) yes
C4 C5 1.458(3) yes
C5 C6 1.374(3) yes
C6 C7 1.414(3) yes
C7 C8 1.379(3) yes
C8 C15 1.472(3) yes
C9 C10 1.389(3) yes
C9 C14 1.389(3) yes
C10 C11 1.391(3) yes
C11 C12 1.368(4) yes
C12 C13 1.384(3) yes
C13 C14 1.389(3) yes
C15 C16 1.396(3) yes
C15 C20 1.396(3) yes
C16 C17 1.390(3) yes
C17 C18 1.387(3) yes
C18 C19 1.378(3) yes
C19 C20 1.385(3) yes
C2 H2 0.950 no
C7 H7 0.950 no
C10 H10 0.950 no
C11 H11 0.950 no
C12 H12 0.950 no
C13 H13 0.950 no
C14 H14 0.950 no
C16 H16 0.950 no
C17 H17 0.950 no
C18 H18 0.950 no
C19 H19 0.950 no
C20 H20 0.950 no

loop_
_geom_contact_atom_site_label_1
_geom_contact_atom_site_label_2
_geom_contact_distance
_geom_contact_publ_flag
_geom_contact_site_symmetry_2
S1 C10 3.088(3) no .
S2 C20 3.083(2) no .
O1 C2 3.562(3) no .
O1 C4 3.562(3) no .
O1 C5 3.560(3) no .
O1 C7 3.532(3) no .
O2 C2 3.492(3) no .
O2 C4 3.524(3) no .
O2 C5 3.526(3) no .
O2 C7 3.558(3) no .
C2 C14 3.029(3) no .
C7 C16 3.060(3) no .
C9 C12 2.798(3) no .
C10 C13 2.758(3) no .
C11 C14 2.754(4) no .
C15 C18 2.788(3) no .
C16 C19 2.773(3) no .
C17 C20 2.770(3) no .
S1 C13 3.554(3) no 7_556
O1 C2 3.381(3) no 2_655
O1 C20 3.256(3) no 4_564
O2 C7 3.598(3) no 7_656
O2 C18 3.388(3) no 6_646
O2 C19 3.296(3) no 6_646
C2 O1 3.381(3) no 2_655
C2 C11 3.431(4) no 7_556
C4 C12 3.559(3) no 7_556
C7 O2 3.598(3) no 7_656
C9 C9 3.576(3) no 7_556
C9 C20 3.530(3) no 3_666
C10 C18 3.552(4) no 2_656
C11 C2 3.431(4) no 7_556
C11 C18 3.533(4) no 2_656
C12 C4 3.559(3) no 7_556
C13 S1 3.554(3) no 7_556
C13 C19 3.501(3) no 3_666
C14 C19 3.525(3) no 3_666
C14 C20 3.369(3) no 3_666
C18 O2 3.388(3) no 6_656
C18 C10 3.552(4) no 2_656
C18 C11 3.533(4) no 2_656
C19 O2 3.296(3) no 6_656
C19 C13 3.501(3) no 3_666
C19 C14 3.525(3) no 3_666
C20 O1 3.256(3) no 4_565
C20 C9 3.530(3) no 3_666
C20 C14 3.369(3) no 3_666
S1 H2 3.5120 no .
S1 H10 2.6606 no .
S2 H7 3.5163 no .
S2 H20 2.6606 no .
S3 H2 3.2175 no .
S3 H7 3.2408 no .
O2 H2 3.5788 no .
C1 H10 2.6578 no .
C1 H14 2.6422 no .
C2 H14 2.7211 no .
C4 H2 3.2370 no .
C5 H7 3.2398 no .
C7 H16 2.7749 no .
C8 H16 2.6587 no .
C8 H20 2.6491 no .
C9 H2 2.8493 no .
C9 H11 3.2649 no .
C9 H13 3.2670 no .
C10 H12 3.2605 no .
C10 H14 3.2470 no .
C11 H13 3.2304 no .
C12 H10 3.2532 no .
C12 H14 3.2605 no .
C13 H11 3.2310 no .
C14 H2 2.8551 no .
C14 H10 3.2480 no .
C14 H12 3.2660 no .
C15 H7 2.8578 no .
C15 H17 3.2716 no .
C15 H19 3.2700 no .
C16 H7 2.9041 no .
C16 H18 3.2635 no .
C16 H20 3.2638 no .
C17 H19 3.2522 no .
C18 H16 3.2624 no .
C18 H20 3.2510 no .
C19 H17 3.2512 no .
C20 H16 3.2645 no .
C20 H18 3.2536 no .
H2 H14 2.2708 no .
H7 H16 2.3613 no .
H10 H11 2.3317 no .
H11 H12 2.3178 no .
H12 H13 2.3372 no .
H13 H14 2.3307 no .
H16 H17 2.3372 no .
H17 H18 2.3365 no .
H18 H19 2.3259 no .
H19 H20 2.3296 no .
S1 H20 3.4975 no 2_656
S2 H13 3.1649 no 8_555
S3 H7 3.3324 no 7_656
S3 H16 3.4073 no 7_656
O1 H2 2.7397 no 2_655
O1 H7 3.3330 no 7_656
O1 H14 3.1116 no 2_655
O1 H16 3.0730 no 7_656
O1 H19 3.2198 no 4_564
O1 H20 2.4316 no 4_564
O2 H7 2.6612 no 7_656
O2 H11 3.1743 no 7_556
O2 H12 3.4951 no 7_556
O2 H16 2.7845 no 7_656
O2 H17 3.2914 no 8_454
O2 H18 2.8078 no 6_646
O2 H19 2.6126 no 6_646
C1 H20 3.5561 no 3_666
C2 H11 3.4274 no 7_556
C3 H11 3.5678 no 7_556
C3 H12 3.5978 no 7_556
C4 H12 3.4515 no 7_556
C5 H13 3.1284 no 8_555
C6 H13 3.1255 no 8_555
C7 H13 3.1155 no 8_555
C7 H14 3.3282 no 8_555
C7 H19 3.1812 no 4_564
C8 H13 3.0803 no 8_555
C8 H14 3.2902 no 8_555
C9 H20 3.4485 no 3_666
C11 H18 3.5177 no 2_656
C11 H18 3.0719 no 4_464
C12 H12 2.9582 no 2_555
C12 H13 3.5153 no 2_555
C12 H18 3.2704 no 4_464
C13 H12 3.0615 no 2_555
C13 H19 3.5444 no 3_666
C14 H19 3.5662 no 3_666
C14 H20 3.3060 no 3_666
C15 H10 3.3080 no 2_656
C15 H14 3.3345 no 8_555
C16 H2 3.1504 no 8_555
C16 H10 3.3515 no 2_656
C16 H14 3.0823 no 8_555
C16 H17 3.4485 no 2_756
C17 H2 3.3455 no 8_555
C17 H10 3.1721 no 2_656
C17 H11 2.9531 no 2_656
C17 H17 3.0641 no 2_756
C18 H10 2.9236 no 2_656
C18 H11 2.8851 no 2_656
C18 H11 3.3022 no 4_665
C18 H12 3.2924 no 4_665
C19 H7 3.4113 no 4_565
C19 H10 2.8533 no 2_656
C19 H13 3.5572 no 3_666
C20 H10 3.0493 no 2_656
C20 H14 3.4661 no 3_666
H2 O1 2.7397 no 2_655
H2 C16 3.1504 no 8_454
H2 C17 3.3455 no 8_454
H2 H11 3.4548 no 7_556
H2 H16 2.7504 no 8_454
H2 H17 3.1175 no 8_454
H2 H20 3.5351 no 3_666
H7 S3 3.3324 no 7_656
H7 O1 3.3330 no 7_656
H7 O2 2.6612 no 7_656
H7 C19 3.4113 no 4_564
H7 H7 3.5320 no 7_656
H7 H14 3.2841 no 8_555
H7 H19 2.6088 no 4_564
H10 C15 3.3080 no 2_656
H10 C16 3.3515 no 2_656
H10 C17 3.1721 no 2_656
H10 C18 2.9236 no 2_656
H10 C19 2.8533 no 2_656
H10 C20 3.0493 no 2_656
H10 H18 3.3644 no 2_656
H10 H19 3.2560 no 2_656
H10 H20 3.5403 no 2_656
H11 O2 3.1743 no 7_556
H11 C2 3.4274 no 7_556
H11 C3 3.5678 no 7_556
H11 C17 2.9531 no 2_656
H11 C18 2.8851 no 2_656
H11 C18 3.3022 no 4_464
H11 H2 3.4548 no 7_556
H11 H17 2.8902 no 2_656
H11 H18 2.7769 no 2_656
H11 H18 2.4029 no 4_464
H12 O2 3.4951 no 7_556
H12 C3 3.5978 no 7_556
H12 C4 3.4515 no 7_556
H12 C12 2.9582 no 2_555
H12 C13 3.0615 no 2_555
H12 C18 3.2924 no 4_464
H12 H12 2.4137 no 2_555
H12 H13 2.6213 no 2_555
H12 H18 2.8128 no 4_464
H13 S2 3.1649 no 8_454
H13 C5 3.1284 no 8_454
H13 C6 3.1255 no 8_454
H13 C7 3.1155 no 8_454
H13 C8 3.0803 no 8_454
H13 C12 3.5153 no 2_555
H13 C19 3.5572 no 3_666
H13 H12 2.6213 no 2_555
H13 H19 3.3849 no 3_666
H14 O1 3.1116 no 2_655
H14 C7 3.3282 no 8_454
H14 C8 3.2902 no 8_454
H14 C15 3.3345 no 8_454
H14 C16 3.0823 no 8_454
H14 C20 3.4661 no 3_666
H14 H7 3.2841 no 8_454
H14 H16 2.7548 no 8_454
H14 H19 3.4299 no 3_666
H14 H20 3.1858 no 3_666
H16 S3 3.4073 no 7_656
H16 O1 3.0730 no 7_656
H16 O2 2.7845 no 7_656
H16 H2 2.7504 no 8_555
H16 H14 2.7548 no 8_555
H16 H17 3.2264 no 2_756
H17 O2 3.2914 no 8_555
H17 C16 3.4485 no 2_756
H17 C17 3.0641 no 2_756
H17 H2 3.1175 no 8_555
H17 H11 2.8902 no 2_656
H17 H16 3.2264 no 2_756
H17 H17 2.4871 no 2_756
H18 O2 2.8078 no 6_656
H18 C11 3.5177 no 2_656
H18 C11 3.0719 no 4_665
H18 C12 3.2704 no 4_665
H18 H10 3.3644 no 2_656
H18 H11 2.7769 no 2_656
H18 H11 2.4029 no 4_665
H18 H12 2.8128 no 4_665
H18 H18 3.2240 no 3_767
H19 O1 3.2198 no 4_565
H19 O2 2.6126 no 6_656
H19 C7 3.1812 no 4_565
H19 C13 3.5444 no 3_666
H19 C14 3.5662 no 3_666
H19 H7 2.6088 no 4_565
H19 H10 3.2560 no 2_656
H19 H13 3.3849 no 3_666
H19 H14 3.4299 no 3_666
H20 S1 3.4975 no 2_656
H20 O1 2.4316 no 4_565
H20 C1 3.5561 no 3_666
H20 C9 3.4485 no 3_666
H20 C14 3.3060 no 3_666
H20 H2 3.5351 no 3_666
H20 H10 3.5403 no 2_656
H20 H14 3.1858 no 3_666

loop_
_geom_torsion_atom_site_label_1
_geom_torsion_atom_site_label_2
_geom_torsion_atom_site_label_3
_geom_torsion_atom_site_label_4
_geom_torsion
_geom_torsion_publ_flag
C1 S1 C4 C3 0.85(13) no
C1 S1 C4 C5 -175.08(18) no
C4 S1 C1 C2 -0.89(12) no
C4 S1 C1 C9 177.73(13) no
C5 S2 C8 C7 0.13(13) no
C5 S2 C8 C15 179.81(13) no
C8 S2 C5 C4 -178.07(17) no
C8 S2 C5 C6 -0.08(12) no
O1 S3 C3 C2 70.23(19) no
O1 S3 C3 C4 -115.65(12) no
O1 S3 C6 C5 116.18(12) no
O1 S3 C6 C7 -63.36(19) no
O2 S3 C3 C2 -61.90(19) no
O2 S3 C3 C4 112.22(12) no
O2 S3 C6 C5 -111.85(12) no
O2 S3 C6 C7 68.61(19) no
C3 S3 C6 C5 1.41(13) no
C3 S3 C6 C7 -178.13(18) no
C6 S3 C3 C2 -175.42(17) no
C6 S3 C3 C4 -1.30(13) no
S1 C1 C2 C3 0.68(19) no
S1 C1 C9 C10 -2.9(3) no
S1 C1 C9 C14 179.07(11) no
C2 C1 C9 C10 175.43(16) no
C2 C1 C9 C14 -2.6(3) no
C9 C1 C2 C3 -177.80(16) no
C1 C2 C3 S3 173.91(16) no
C1 C2 C3 C4 -0.0(3) no
S3 C3 C4 S1 -176.03(10) no
S3 C3 C4 C5 0.87(19) no
C2 C3 C4 S1 -0.6(2) no
C2 C3 C4 C5 176.27(14) no
S1 C4 C5 S2 -6.0(4) no
S1 C4 C5 C6 176.06(14) no
C3 C4 C5 S2 178.16(16) no
C3 C4 C5 C6 0.2(3) no
S2 C5 C6 S3 -179.63(9) no
S2 C5 C6 C7 0.0(2) no
C4 C5 C6 S3 -1.2(2) no
C4 C5 C6 C7 178.47(14) no
S3 C6 C7 C8 179.61(14) no
C5 C6 C7 C8 0.1(3) no
C6 C7 C8 S2 -0.1(2) no
C6 C7 C8 C15 -179.79(16) no
S2 C8 C15 C16 165.64(12) no
S2 C8 C15 C20 -14.5(3) no
C7 C8 C15 C16 -14.7(3) no
C7 C8 C15 C20 165.12(17) no
C1 C9 C10 C11 -177.94(16) no
C1 C9 C14 C13 179.04(15) no
C10 C9 C14 C13 1.0(3) no
C14 C9 C10 C11 0.1(3) no
C9 C10 C11 C12 -1.7(4) no
C10 C11 C12 C13 2.1(4) no
C11 C12 C13 C14 -1.0(3) no
C12 C13 C14 C9 -0.5(3) no
C8 C15 C16 C17 179.02(16) no
C8 C15 C20 C19 -179.08(15) no
C16 C15 C20 C19 0.8(3) no
C20 C15 C16 C17 -0.8(3) no
C15 C16 C17 C18 0.3(3) no
C16 C17 C18 C19 0.3(3) no
C17 C18 C19 C20 -0.4(3) no
C18 C19 C20 C15 -0.2(3) no
